data_2015440
loop_
_publ_author_name
'Y\"uce, S\"uheyla'
'Albayrak, \,Ci\<gdem'
'Odaba\;so\<glu, Mustafa'
'B\"uy\"ukg\"ung\"or, Orhan'

_publ_section_title
;(<i>Z</i>)-6-{[1,3-Dihydroxy-2-(hydroxymethyl)propan-2-yliminio]methyl}-2-ethoxyphenolate,
 (<i>Z</i>)-6-{[1,3-dihydroxy-2-(hydroxymethyl)propan-2-yliminio]methyl}-4-nitratocyclohexa-2,4-dienone
 monohydrate and
 (<i>R</i>,<i>E</i>)-2-[(1-hydroxybutan-2-ylimino)methyl]phenol
;
_journal_coeditor_code HJ1092
_journal_issue 7
_journal_name_full 'Acta Crystallographica Section C'
_journal_page_first o389
_journal_page_last o393
_journal_paper_doi 10.1107/S0108270106017252
_journal_volume 62
_journal_year 2006
_chemical_formula_iupac 'C11 H14 N2 O6, H2 O'
_chemical_formula_moiety 'C11 H14 N2 O6, H2 O'
_chemical_formula_sum 'C11 H16 N2 O7'
_chemical_formula_weight 288.26
_chemical_name_systematic
;
(Z)-6-{[1,3-dihydroxy-2-(hydroxymethyl)propan-2-yliminio]methyl}-
4-nitratocyclohexa-2,4-dienone monohydrate
;
_space_group_IT_number 14
_symmetry_cell_setting monoclinic
_symmetry_space_group_name_Hall '-P 2ybc'
_symmetry_space_group_name_H-M 'P 1 21/c 1'
_atom_sites_solution_hydrogens geom
_atom_sites_solution_primary direct
_atom_sites_solution_secondary difmap
_audit_creation_method SHELXL-97
_cell_angle_alpha 90.00
_cell_angle_beta 99.518(5)
_cell_angle_gamma 90.00
_cell_formula_units_Z 4
_cell_length_a 16.9205(11)
_cell_length_b 10.7034(6)
_cell_length_c 7.2308(5)
_cell_measurement_reflns_used 11553
_cell_measurement_temperature 296
_cell_measurement_theta_max 28.83
_cell_measurement_theta_min 1.9
_cell_volume 1291.52(14)
_computing_cell_refinement X-AREA
_computing_data_collection 'X-AREA (Stoe & Cie, 2002)'
_computing_data_reduction 'X-RED32 (Stoe & Cie, 2002)'
_computing_molecular_graphics 'Ortep-3 for windows (Farrugia, 1997)'
_computing_publication_material 'WinGX (Farrugia, 1999)'
_computing_structure_refinement 'SHELXL97 (Sheldrick, 1997)'
_computing_structure_solution 'SHELXS97 (Sheldrick, 1997)'
_diffrn_ambient_temperature 296
_diffrn_detector_area_resol_mean 6.67
_diffrn_measured_fraction_theta_full 0.970
_diffrn_measured_fraction_theta_max 0.970
_diffrn_measurement_device '2-circle goniometer'
_diffrn_measurement_device_type 'Stoe IPDS-II'
_diffrn_measurement_method '\w scans'
_diffrn_radiation_monochromator 'plane graphite'
_diffrn_radiation_source 'fine-focus sealed tube'
_diffrn_radiation_type 'Mo K\a'
_diffrn_radiation_wavelength 0.71073
_diffrn_reflns_av_R_equivalents 0.0593
_diffrn_reflns_av_sigmaI/netI 0.0472
_diffrn_reflns_limit_h_max 21
_diffrn_reflns_limit_h_min -21
_diffrn_reflns_limit_k_max 13
_diffrn_reflns_limit_k_min -13
_diffrn_reflns_limit_l_max 9
_diffrn_reflns_limit_l_min -9
_diffrn_reflns_number 11553
_diffrn_reflns_theta_full 27.49
_diffrn_reflns_theta_max 27.49
_diffrn_reflns_theta_min 2.26
_diffrn_standards_interval_time <2
_diffrn_standards_number 0
_exptl_absorpt_coefficient_mu 0.125
_exptl_absorpt_correction_T_max 0.9892
_exptl_absorpt_correction_T_min 0.9552
_exptl_absorpt_correction_type integration
_exptl_absorpt_process_details '(X-RED32; Stoe & Cie, 2002)'
_exptl_crystal_colour yellow
_exptl_crystal_density_diffrn 1.482
_exptl_crystal_density_method 'not measured'
_exptl_crystal_description plate
_exptl_crystal_F_000 608
_exptl_crystal_size_max 0.380
_exptl_crystal_size_mid 0.252
_exptl_crystal_size_min 0.075
_refine_diff_density_max 0.296
_refine_diff_density_min -0.322
_refine_ls_extinction_coef 0.053(4)
_refine_ls_extinction_expression Fc^*^=kFc[1+0.001xFc^2^\l^3^/sin(2\q)]^-1/4^
_refine_ls_extinction_method SHELXL97
_refine_ls_goodness_of_fit_ref 0.928
_refine_ls_hydrogen_treatment mixed
_refine_ls_matrix_type full
_refine_ls_number_parameters 214
_refine_ls_number_reflns 2877
_refine_ls_number_restraints 2
_refine_ls_restrained_S_all 0.928
_refine_ls_R_factor_all 0.0662
_refine_ls_R_factor_gt 0.0402
_refine_ls_shift/su_max 0.000
_refine_ls_shift/su_mean 0.000
_refine_ls_structure_factor_coef Fsqd
_refine_ls_weighting_details 'calc w=1/[\s^2^(Fo^2^)+(0.0623P)^2^] where P=(Fo^2^+2Fc^2^)/3'
_refine_ls_weighting_scheme calc
_refine_ls_wR_factor_gt 0.0975
_refine_ls_wR_factor_ref 0.1068
_reflns_number_gt 1898
_reflns_number_total 2877
_reflns_threshold_expression I>2\s(I)
_cod_data_source_file hj1092.cif
_cod_data_source_block II
_cod_original_sg_symbol_Hall '-P 2ybc '
_cod_original_sg_symbol_H-M 'P 21/c'
_cod_database_code 2015440
_cod_database_fobs_code 2015440

loop_
_symmetry_equiv_pos_as_xyz
'x, y, z'
'-x, y+1/2, -z+1/2'
'-x, -y, -z'
'x, -y-1/2, z-1/2'

loop_
_atom_site_type_symbol
_atom_site_label
_atom_site_fract_x
_atom_site_fract_y
_atom_site_fract_z
_atom_site_U_iso_or_equiv
_atom_site_adp_type
_atom_site_calc_flag
_atom_site_refinement_flags
_atom_site_occupancy
C C1 0.14865(9) 0.67746(12) 0.3596(2) 0.0316(3) Uani d . 1
C C2 0.18202(9) 0.79887(14) 0.3327(2) 0.0341(4) Uani d . 1
C C3 0.12911(11) 0.90282(15) 0.3381(3) 0.0405(4) Uani d . 1
C C4 0.05203(11) 0.88724(15) 0.3619(3) 0.0400(4) Uani d . 1
C C5 0.02170(9) 0.76740(14) 0.3870(2) 0.0352(4) Uani d . 1
C C6 0.06965(9) 0.66455(14) 0.3869(2) 0.0344(4) Uani d . 1
C C7 0.19745(9) 0.56849(14) 0.3731(2) 0.0332(4) Uani d . 1
C C8 0.33033(9) 0.46906(13) 0.3950(2) 0.0319(3) Uani d . 1
C C9 0.28957(9) 0.34190(14) 0.3605(3) 0.0389(4) Uani d . 1
H H9A 0.2485 0.3327 0.4386 0.047 Uiso calc R 1
H H9B 0.2644 0.3347 0.2303 0.047 Uiso calc R 1
C C10 0.36916(9) 0.48493(14) 0.6009(2) 0.0364(4) Uani d . 1
H H10A 0.4121 0.4246 0.6311 0.044 Uiso calc R 1
H H10B 0.3923 0.5679 0.6189 0.044 Uiso calc R 1
C C11 0.39198(10) 0.48684(15) 0.2657(3) 0.0421(4) Uani d . 1
H H11A 0.4368 0.4305 0.3020 0.051 Uiso calc R 1
H H11B 0.3680 0.4679 0.1375 0.051 Uiso calc R 1
N N1 0.27144(8) 0.57004(12) 0.3532(2) 0.0331(3) Uani d . 1
N N2 -0.05935(8) 0.75260(14) 0.4191(2) 0.0435(4) Uani d . 1
O O1 0.25388(7) 0.81207(10) 0.30752(19) 0.0454(3) Uani d . 1
O O2 -0.10117(8) 0.84614(14) 0.4203(3) 0.0681(5) Uani d . 1
O O3 -0.08391(8) 0.64744(13) 0.4466(2) 0.0622(4) Uani d . 1
O O4 0.34854(7) 0.24826(10) 0.40463(19) 0.0483(3) Uani d . 1
H H4A 0.3276 0.1792 0.3879 0.072 Uiso calc R 1
O O5 0.31300(7) 0.46812(10) 0.72336(17) 0.0419(3) Uani d . 1
H H5A 0.2769 0.5196 0.6989 0.063 Uiso calc R 1
O O6 0.41917(8) 0.61161(11) 0.2783(2) 0.0506(4) Uani d . 1
O O7 0.48561(10) 0.68839(15) -0.0087(3) 0.0630(4) Uani d D 1
H H1 0.2918(12) 0.640(2) 0.327(3) 0.051(6) Uiso d . 1
H H2 0.1488(13) 0.982(2) 0.319(3) 0.065(6) Uiso d . 1
H H3 0.0153(12) 0.952(2) 0.360(3) 0.058(6) Uiso d . 1
H H4 0.0493(12) 0.5849(18) 0.410(3) 0.050(5) Uiso d . 1
H H5 0.1737(10) 0.4898(17) 0.408(3) 0.040(5) Uiso d . 1
H H6 0.4431(16) 0.632(2) 0.183(4) 0.076(8) Uiso d . 1
H H7A 0.4601(15) 0.747(2) -0.062(4) 0.082(9) Uiso d D 1
H H7B 0.5317(12) 0.714(3) 0.030(4) 0.098(10) Uiso d D 1

loop_
_atom_site_aniso_label
_atom_site_aniso_U_11
_atom_site_aniso_U_22
_atom_site_aniso_U_33
_atom_site_aniso_U_12
_atom_site_aniso_U_13
_atom_site_aniso_U_23
C1 0.0350(7) 0.0262(7) 0.0340(8) 0.0018(6) 0.0073(7) 0.0010(6)
C2 0.0393(8) 0.0301(7) 0.0344(9) 0.0008(6) 0.0108(7) 0.0039(6)
C3 0.0500(10) 0.0272(7) 0.0465(10) 0.0029(6) 0.0143(8) 0.0050(6)
C4 0.0454(9) 0.0323(8) 0.0434(10) 0.0099(7) 0.0107(8) 0.0014(7)
C5 0.0330(8) 0.0377(8) 0.0353(9) 0.0036(6) 0.0066(7) -0.0008(6)
C6 0.0348(8) 0.0307(7) 0.0374(9) -0.0003(6) 0.0051(7) -0.0001(6)
C7 0.0321(7) 0.0285(7) 0.0391(9) -0.0011(6) 0.0066(7) -0.0006(6)
C8 0.0302(7) 0.0245(7) 0.0422(9) 0.0024(5) 0.0099(7) -0.0022(6)
C9 0.0371(8) 0.0268(7) 0.0526(11) 0.0014(6) 0.0068(8) -0.0038(7)
C10 0.0363(8) 0.0317(7) 0.0428(9) 0.0027(6) 0.0106(7) -0.0027(6)
C11 0.0433(9) 0.0366(8) 0.0500(11) -0.0010(7) 0.0183(8) -0.0052(7)
N1 0.0333(7) 0.0252(6) 0.0418(8) 0.0002(5) 0.0090(6) 0.0027(5)
N2 0.0350(7) 0.0455(8) 0.0496(9) 0.0046(6) 0.0064(6) -0.0078(6)
O1 0.0429(6) 0.0311(6) 0.0668(9) -0.0014(5) 0.0223(6) 0.0083(5)
O2 0.0422(7) 0.0560(8) 0.1087(14) 0.0142(6) 0.0204(8) -0.0125(8)
O3 0.0424(7) 0.0506(8) 0.0972(12) -0.0077(6) 0.0219(7) -0.0022(7)
O4 0.0487(7) 0.0265(5) 0.0667(9) 0.0057(5) 0.0010(6) -0.0081(5)
O5 0.0534(7) 0.0289(5) 0.0478(7) 0.0077(5) 0.0217(6) 0.0049(5)
O6 0.0548(8) 0.0435(7) 0.0598(9) -0.0127(6) 0.0279(7) -0.0041(6)
O7 0.0572(9) 0.0626(9) 0.0728(11) 0.0036(8) 0.0215(8) 0.0215(8)

loop_
_atom_type_symbol
_atom_type_description
_atom_type_scat_dispersion_real
_atom_type_scat_dispersion_imag
_atom_type_scat_source
C C 0.0033 0.0016 'International Tables Vol C Tables 4.2.6.8 and 6.1.1.4'
H H 0.0000 0.0000 'International Tables Vol C Tables 4.2.6.8 and 6.1.1.4'
N N 0.0061 0.0033 'International Tables Vol C Tables 4.2.6.8 and 6.1.1.4'
O O 0.0106 0.0060 'International Tables Vol C Tables 4.2.6.8 and 6.1.1.4'

loop_
_geom_angle_atom_site_label_1
_geom_angle_atom_site_label_2
_geom_angle_atom_site_label_3
_geom_angle
_geom_angle_publ_flag
C6 C1 C7 118.00(13) ?
C6 C1 C2 121.04(13) ?
C7 C1 C2 120.79(14) ?
O1 C2 C3 122.44(14) ?
O1 C2 C1 121.75(13) y
C3 C2 C1 115.82(14) ?
C4 C3 C2 121.82(15) ?
C4 C3 H2 120.5(14) ?
C2 C3 H2 117.7(14) ?
C3 C4 C5 120.63(15) ?
C3 C4 H3 124.0(13) ?
C5 C4 H3 115.4(13) ?
C6 C5 C4 120.36(15) ?
C6 C5 N2 119.57(14) y
C4 C5 N2 120.04(14) ?
C5 C6 C1 120.31(14) ?
C5 C6 H4 119.6(12) ?
C1 C6 H4 120.1(12) ?
N1 C7 C1 123.18(14) y
N1 C7 H5 119.1(10) ?
C1 C7 H5 117.5(10) ?
N1 C8 C11 106.98(13) y
N1 C8 C9 110.47(12) y
C11 C8 C9 110.33(13) ?
N1 C8 C10 106.61(12) y
C11 C8 C10 110.78(13) ?
C9 C8 C10 111.51(13) ?
O4 C9 C8 108.19(12) ?
O4 C9 H9A 110.1 ?
C8 C9 H9A 110.1 ?
O4 C9 H9B 110.1 ?
C8 C9 H9B 110.1 ?
H9A C9 H9B 108.4 ?
O5 C10 C8 111.68(13) ?
O5 C10 H10A 109.3 ?
C8 C10 H10A 109.3 ?
O5 C10 H10B 109.3 ?
C8 C10 H10B 109.3 ?
H10A C10 H10B 107.9 ?
O6 C11 C8 109.13(13) ?
O6 C11 H11A 109.9 ?
C8 C11 H11A 109.9 ?
O6 C11 H11B 109.9 ?
C8 C11 H11B 109.9 ?
H11A C11 H11B 108.3 ?
C7 N1 C8 127.51(13) ?
C7 N1 H1 118.1(13) ?
C8 N1 H1 113.8(13) ?
O2 N2 O3 122.43(16) ?
O2 N2 C5 118.55(15) ?
O3 N2 C5 119.01(14) ?
C9 O4 H4A 109.5 ?
C10 O5 H5A 109.5 ?
C11 O6 H6 111.4(16) ?
H7A O7 H7B 107(3) ?

loop_
_geom_bond_atom_site_label_1
_geom_bond_atom_site_label_2
_geom_bond_distance
_geom_bond_publ_flag
C1 C6 1.390(2) ?
C1 C7 1.423(2) ?
C1 C2 1.443(2) ?
C2 O1 1.2666(19) ?
C2 C3 1.433(2) ?
C3 C4 1.354(3) ?
C3 H2 0.93(2) ?
C4 C5 1.404(2) ?
C4 H3 0.93(2) ?
C5 C6 1.368(2) ?
C5 N2 1.437(2) y
C6 H4 0.94(2) ?
C7 N1 1.284(2) y
C7 H5 0.983(18) ?
C8 N1 1.4673(18) y
C8 C11 1.524(2) ?
C8 C9 1.528(2) ?
C8 C10 1.534(2) ?
C9 O4 1.4131(18) ?
C9 H9A 0.9700 ?
C9 H9B 0.9700 ?
C10 O5 1.414(2) ?
C10 H10A 0.9700 ?
C10 H10B 0.9700 ?
C11 O6 1.4105(19) ?
C11 H11A 0.9700 ?
C11 H11B 0.9700 ?
N1 H1 0.86(2) ?
N2 O2 1.2269(19) ?
N2 O3 1.227(2) ?
O4 H4A 0.8200 ?
O5 H5A 0.8200 ?
O6 H6 0.88(3) ?
O7 H7A 0.819(17) ?
O7 H7B 0.829(18) ?

loop_
_geom_hbond_atom_site_label_D
_geom_hbond_atom_site_label_H
_geom_hbond_atom_site_label_A
_geom_hbond_site_symmetry_A
_geom_hbond_distance_DH
_geom_hbond_distance_HA
_geom_hbond_distance_DA
_geom_hbond_angle_DHA
O4 H4A O5 4_565 0.82 1.97 2.6801(15) 145.1
O5 H5A O1 4_576 0.82 2.03 2.6661(15) 134.2
O7 H7A O6 4_575 0.819(17) 1.961(18) 2.765(2) 167(3)
O7 H7B O4 2_655 0.829(18) 2.037(19) 2.855(2) 169(3)
N1 H1 O1 . 0.86(2) 1.95(2) 2.6221(17) 134.6(18)
O6 H6 O7 . 0.88(3) 1.77(3) 2.649(2) 173(2)

loop_
_geom_torsion_atom_site_label_1
_geom_torsion_atom_site_label_2
_geom_torsion_atom_site_label_3
_geom_torsion_atom_site_label_4
_geom_torsion
_geom_torsion_publ_flag
C6 C1 C2 O1 -179.94(16) ?
C7 C1 C2 O1 4.9(2) ?
C6 C1 C2 C3 0.6(2) ?
C7 C1 C2 C3 -174.57(15) ?
O1 C2 C3 C4 178.85(17) ?
C1 C2 C3 C4 -1.7(3) ?
C2 C3 C4 C5 1.6(3) ?
C3 C4 C5 C6 -0.3(3) ?
C3 C4 C5 N2 177.69(17) ?
C4 C5 C6 C1 -0.8(2) ?
N2 C5 C6 C1 -178.79(15) ?
C7 C1 C6 C5 175.90(15) ?
C2 C1 C6 C5 0.6(2) ?
C6 C1 C7 N1 -178.96(16) y
C2 C1 C7 N1 -3.6(3) ?
N1 C8 C9 O4 -179.39(14) y
C11 C8 C9 O4 62.53(18) ?
C10 C8 C9 O4 -61.02(17) ?
N1 C8 C10 O5 64.27(15) ?
C11 C8 C10 O5 -179.68(12) ?
C9 C8 C10 O5 -56.38(16) ?
N1 C8 C11 O6 50.34(17) ?
C9 C8 C11 O6 170.55(13) ?
C10 C8 C11 O6 -65.48(17) ?
C1 C7 N1 C8 168.79(15) ?
C11 C8 N1 C7 152.37(16) ?
C9 C8 N1 C7 32.3(2) ?
C10 C8 N1 C7 -89.06(19) y
C6 C5 N2 O2 179.38(17) ?
C4 C5 N2 O2 1.4(3) ?
C6 C5 N2 O3 0.3(2) ?
C4 C5 N2 O3 -177.72(16) ?
